data_7111900
loop_
_publ_author_name
'Zheng Niu'
'Jian-Gong Ma'
'Wei Shi'
'Peng Cheng'

_publ_section_title
;
 Water molecule-driven reversible single-crystal to single-crystal
 transformation of a multi-metallic coordination polymer with controllable
 metal ion movement
;
_journal_name_full Chem.Commun.
_journal_page_first 1839
_journal_paper_doi 10.1039/c3cc47559j
_journal_volume 50
_journal_year 2014
_chemical_formula_moiety '0.5(C84 H36 Co6 Gd4 N12 O72), Co1 H 12 O6, 3(H4 O2)'
_chemical_formula_sum 'C42 H42 Co4 Gd2 N6 O48'
_chemical_formula_weight 1949.03
_chemical_name_systematic
;
 ? 
;
_space_group_crystal_system hexagonal
_space_group_IT_number 192
_space_group_name_Hall '-P 6 2c'
_space_group_name_H-M_alt 'P 6/m c c'
_symmetry_space_group_name_Hall '-P 6 2c'
_symmetry_space_group_name_H-M 'P 6/m c c'
_atom_sites_solution_hydrogens geom
_atom_sites_solution_primary direct
_atom_sites_solution_secondary difmap
_audit_creation_date 2013-11-01
_audit_creation_method
;
Olex2 1.2
(compiled 2013.09.17 svn.r2790 for OlexSys, GUI svn.r4601)
;
_cell_angle_alpha 90.00
_cell_angle_beta 90.00
_cell_angle_gamma 120.00
_cell_formula_units_Z 2
_cell_length_a 15.7215(8)
_cell_length_b 15.7215(8)
_cell_length_c 14.9689(6)
_cell_measurement_reflns_used 2754
_cell_measurement_temperature 120
_cell_measurement_theta_max 28.9329
_cell_measurement_theta_min 2.5859
_cell_volume 3204.1(3)
_computing_cell_refinement
;
CrysAlisPro, Agilent Technologies,
Version 1.171.36.21 (release 14-08-2012 CrysAlis171 .NET)
;
_computing_data_collection
;
CrysAlisPro, Agilent Technologies,
Version 1.171.36.21 (release 14-08-2012 CrysAlis171 .NET)
;
_computing_data_reduction
;
CrysAlisPro, Agilent Technologies,
Version 1.171.36.21 (release 14-08-2012 CrysAlis171 .NET)
;
_computing_molecular_graphics
;
O. V. Dolomanov, L. J. Bourhis, R. J. Gildea, J. A. K. Howard and H. Puschmann,
OLEX2: a complete structure solution, refinement and analysis program.
J. Appl. Cryst. (2009). 42, 339-341.
;
_computing_publication_material
;
O. V. Dolomanov, L. J. Bourhis, R. J. Gildea, J. A. K. Howard and H. Puschmann,
OLEX2: a complete structure solution, refinement and analysis program.
J. Appl. Cryst. (2009). 42, 339-341.
;
_computing_structure_refinement
;
SHELX, G.M. Sheldrick, Acta Cryst.
(2008). A64, 112-122
;
_computing_structure_solution
;
SHELX, G.M. Sheldrick, Acta Cryst.
(2008). A64, 112-122
;
_diffrn_ambient_temperature 120
_diffrn_detector_area_resol_mean 16.2116
_diffrn_measured_fraction_theta_full 0.999
_diffrn_measured_fraction_theta_max 0.999
_diffrn_measurement_device_type 'SuperNova, Single source at offset), Eos'
_diffrn_measurement_method '\w scans'
_diffrn_orient_matrix_UB_11 0.0028205000
_diffrn_orient_matrix_UB_12 -0.0267617000
_diffrn_orient_matrix_UB_13 -0.0369684000
_diffrn_orient_matrix_UB_21 0.0393783000
_diffrn_orient_matrix_UB_22 -0.0022083000
_diffrn_orient_matrix_UB_23 0.0207224000
_diffrn_orient_matrix_UB_31 -0.0340140000
_diffrn_orient_matrix_UB_32 -0.0446509000
_diffrn_orient_matrix_UB_33 0.0211179000
_diffrn_radiation_monochromator mirror
_diffrn_radiation_type 'Mo K\a'
_diffrn_radiation_wavelength 0.7107
_diffrn_reflns_av_R_equivalents 0.0435
_diffrn_reflns_av_unetI/netI 0.0396
_diffrn_reflns_limit_h_max 6
_diffrn_reflns_limit_h_min -18
_diffrn_reflns_limit_k_max 16
_diffrn_reflns_limit_k_min -6
_diffrn_reflns_limit_l_max 11
_diffrn_reflns_limit_l_min -17
_diffrn_reflns_number 6658
_diffrn_reflns_theta_full 25.01
_diffrn_reflns_theta_max 25.01
_diffrn_reflns_theta_min 2.59
_diffrn_source 'SuperNova (Mo) X-ray Source'
_exptl_absorpt_coefficient_mu 3.171
_exptl_absorpt_correction_T_max 1.00000
_exptl_absorpt_correction_T_min 0.91008
_exptl_absorpt_correction_type multi-scan
_exptl_absorpt_process_details
;
CrysAlisPro, Oxford Diffraction Ltd.,
Version 1.171.36.21
Empirical absorption correction using spherical harmonics,
 implemented in SCALE3 ABSPACK scaling algorithm.
;
_exptl_crystal_colour pink
_exptl_crystal_density_diffrn 2.007
_exptl_crystal_density_method 'not measured'
_exptl_crystal_description needle
_exptl_crystal_F_000 1864
_exptl_crystal_size_max 0.5
_exptl_crystal_size_mid 0.2
_exptl_crystal_size_min 0.2
_refine_diff_density_max 0.825
_refine_diff_density_min -0.544
_refine_diff_density_rms 0.095
_refine_ls_extinction_method none
_refine_ls_goodness_of_fit_ref 0.977
_refine_ls_hydrogen_treatment mixed
_refine_ls_matrix_type full
_refine_ls_number_parameters 116
_refine_ls_number_reflns 994
_refine_ls_number_restraints 26
_refine_ls_restrained_S_all 1.019
_refine_ls_R_factor_all 0.0503
_refine_ls_R_factor_gt 0.0265
_refine_ls_shift/su_max 0.000
_refine_ls_shift/su_mean 0.000
_refine_ls_structure_factor_coef Fsqd
_refine_ls_weighting_details 'calc w=1/[\s^2^(Fo^2^)+(0.0371P)^2^+0.0000P] where P=(Fo^2^+2Fc^2^)/3'
_refine_ls_weighting_scheme calc
_refine_ls_wR_factor_gt 0.0621
_refine_ls_wR_factor_ref 0.0656
_reflns_number_gt 672
_reflns_number_total 994
_reflns_threshold_expression >2sigma(I)
_cod_data_source_file c3cc47559j.txt
_cod_data_source_block 1
_cod_database_code 7111900
_reflns_odcompleteness_completeness 99.78
_reflns_odcompleteness_iscentric 1
_reflns_odcompleteness_theta 26.32

loop_
_space_group_symop_id
_space_group_symop_operation_xyz
1 'x, y, z'
2 'x-y, x, z'
3 '-y, x-y, z'
4 '-x, -y, z'
5 '-x+y, -x, z'
6 'y, -x+y, z'
7 'x-y, -y, -z+1/2'
8 '-x, -x+y, -z+1/2'
9 'y, x, -z+1/2'
10 '-y, -x, -z+1/2'
11 '-x+y, y, -z+1/2'
12 'x, x-y, -z+1/2'
13 '-x, -y, -z'
14 '-x+y, -x, -z'
15 'y, -x+y, -z'
16 'x, y, -z'
17 'x-y, x, -z'
18 '-y, x-y, -z'
19 '-x+y, y, z-1/2'
20 'x, x-y, z-1/2'
21 '-y, -x, z-1/2'
22 'y, x, z-1/2'
23 'x-y, -y, z-1/2'
24 '-x, -x+y, z-1/2'

loop_
_atom_site_label
_atom_site_type_symbol
_atom_site_fract_x
_atom_site_fract_y
_atom_site_fract_z
_atom_site_U_iso_or_equiv
_atom_site_adp_type
_atom_site_occupancy
_atom_site_symmetry_multiplicity
_atom_site_calc_flag
_atom_site_refinement_flags
Gd1 Gd 0.6667 0.3333 0.2500 0.00770(17) Uani 1 6 d S
Co1 Co 0.5000 0.0000 0.0000 0.0118(3) Uani 1 4 d S
O4 O 0.5147(4) -0.1295(4) 0.0000 0.0146(12) Uani 1 2 d S
H4 H 0.477(7) -0.170(7) -0.039(5) 0.022 Uiso 0.50 1 d P
O1 O 0.6108(3) 0.1988(2) 0.14131(17) 0.0147(8) Uani 1 1 d .
N1 N 0.75811(17) 0.24189(17) 0.2500 0.0132(11) Uani 1 2 d S
O2 O 0.6089(3) 0.0619(2) 0.0954(2) 0.0220(9) Uani 1 1 d .
C3 C 0.7781(4) 0.1115(4) 0.1956(4) 0.0272(14) Uani 1 1 d D
H3 H 0.7481 0.0477 0.1654 0.033 Uiso 1 1 calc R
C4B C 0.7300(3) 0.1634(3) 0.1983(3) 0.0121(11) Uani 1 1 d .
C5 C 0.6426(4) 0.1385(4) 0.1399(3) 0.0146(12) Uani 1 1 d .
C6 C 0.8654(10) 0.1475(10) 0.2327(6) 0.018(3) Uani 0.50 1 d PDU
Co2 Co 1.0000 1.0000 0.0000 0.0157(5) Uani 1 12 d S
O6 O 0.7252(12) 0.9659(10) 0.0000 0.040(4) Uani 0.50 2 d SP
O5 O 0.9321(15) 0.8940(11) 0.1010(9) 0.048(5) Uani 0.25 1 d PU
O5' O 0.8595(13) 0.8961(13) 0.0365(10) 0.065(7) Uani 0.25 1 d PU
O6' O 0.7009(13) 0.9003(14) 0.0000 0.067(6) Uani 0.50 2 d SP
O7 O 0.9158(8) 0.1004(7) 0.2196(4) 0.032(2) Uani 0.50 1 d PU

loop_
_atom_site_aniso_label
_atom_site_aniso_U_11
_atom_site_aniso_U_22
_atom_site_aniso_U_33
_atom_site_aniso_U_23
_atom_site_aniso_U_13
_atom_site_aniso_U_12
Gd1 0.0078(2) 0.0078(2) 0.0075(2) 0.000 0.000 0.00390(11)
Co1 0.0198(10) 0.0081(6) 0.0065(5) 0.000 0.000 0.0063(9)
O4 0.019(3) 0.012(3) 0.012(2) 0.000 0.000 0.007(3)
O1 0.019(3) 0.0150(17) 0.0121(14) -0.0037(11) -0.0043(15) 0.0097(19)
N1 0.016(2) 0.016(2) 0.012(2) 0.002(3) 0.002(3) 0.011(2)
O2 0.036(3) 0.013(2) 0.0195(17) -0.0102(16) -0.0129(17) 0.0150(19)
C3 0.012(3) 0.011(3) 0.058(4) -0.015(3) -0.004(3) 0.005(3)
C4B 0.012(3) 0.006(3) 0.016(3) -0.002(2) 0.005(2) 0.002(2)
C5 0.016(3) 0.018(3) 0.009(2) 0.003(2) 0.002(2) 0.008(3)
C6 0.017(5) 0.011(5) 0.022(6) 0.006(4) 0.009(4) 0.005(4)
Co2 0.0152(7) 0.0152(7) 0.0166(10) 0.000 0.000 0.0076(4)
O6 0.041(9) 0.027(9) 0.053(8) 0.000 0.000 0.018(8)
O5 0.066(10) 0.041(8) 0.048(7) 0.021(6) 0.039(7) 0.035(7)
O5' 0.042(9) 0.048(10) 0.080(10) -0.004(7) 0.028(7) 0.003(7)
O6' 0.039(10) 0.110(17) 0.049(9) 0.000 0.000 0.035(13)
O7 0.026(4) 0.021(4) 0.059(4) -0.010(3) 0.000(3) 0.019(3)

loop_
_atom_type_symbol
_atom_type_description
_atom_type_scat_dispersion_real
_atom_type_scat_dispersion_imag
_atom_type_scat_source
C C 0.0033 0.0016 'International Tables Vol C Tables 4.2.6.8 and 6.1.1.4'
H H 0.0000 0.0000 'International Tables Vol C Tables 4.2.6.8 and 6.1.1.4'
Co Co 0.3494 0.9721 'International Tables Vol C Tables 4.2.6.8 and 6.1.1.4'
Gd Gd -0.1653 3.9035 'International Tables Vol C Tables 4.2.6.8 and 6.1.1.4'
N N 0.0061 0.0033 'International Tables Vol C Tables 4.2.6.8 and 6.1.1.4'
O O 0.0106 0.0060 'International Tables Vol C Tables 4.2.6.8 and 6.1.1.4'

loop_
_geom_angle_atom_site_label_1
_geom_angle_atom_site_label_2
_geom_angle_atom_site_label_3
_geom_angle
_geom_angle_site_symmetry_1
_geom_angle_site_symmetry_3
O1 Gd1 O1 128.29(17) 11_655 5_665
O1 Gd1 O1 128.29(17) 3_655 12
O1 Gd1 O1 80.91(10) 10_665 12
O1 Gd1 O1 80.91(10) . 5_665
O1 Gd1 O1 83.57(13) 12 5_665
O1 Gd1 O1 80.91(10) 3_655 5_665
O1 Gd1 O1 143.94(17) 10_665 5_665
O1 Gd1 O1 143.94(17) . 12
O1 Gd1 O1 128.29(17) . 10_665
O1 Gd1 O1 80.91(10) 11_655 10_665
O1 Gd1 O1 83.57(13) 11_655 .
O1 Gd1 O1 143.94(17) 11_655 3_655
O1 Gd1 O1 80.91(10) 11_655 12
O1 Gd1 O1 83.57(13) 10_665 3_655
O1 Gd1 O1 80.91(10) . 3_655
O1 Gd1 N1 71.97(8) 5_665 3_655
O1 Gd1 N1 64.14(8) 11_655 5_665
O1 Gd1 N1 64.14(9) 12 3_655
O1 Gd1 N1 64.14(8) 3_655 3_655
O1 Gd1 N1 71.97(8) . 5_665
O1 Gd1 N1 64.14(9) 5_665 5_665
O1 Gd1 N1 71.97(8) 12 5_665
O1 Gd1 N1 138.21(7) 3_655 5_665
O1 Gd1 N1 138.21(7) 10_665 5_665
O1 Gd1 N1 138.21(7) 12 .
O1 Gd1 N1 71.97(8) 3_655 .
O1 Gd1 N1 64.14(8) 10_665 .
O1 Gd1 N1 64.14(8) . .
O1 Gd1 N1 71.97(8) 11_655 .
O1 Gd1 N1 71.97(8) 10_665 3_655
O1 Gd1 N1 138.21(7) . 3_655
O1 Gd1 N1 138.21(7) 11_655 3_655
O1 Gd1 N1 138.21(7) 5_665 .
N1 Gd1 N1 120.0 3_655 5_665
N1 Gd1 N1 120.0 . 5_665
N1 Gd1 N1 120.000(1) . 3_655
O4 Co1 O4 180.0 13_655 .
O2 Co1 O4 90.58(14) . 13_655
O2 Co1 O4 89.42(14) 13_655 13_655
O2 Co1 O4 89.42(14) 4_655 13_655
O2 Co1 O4 90.58(14) 16 13_655
O2 Co1 O4 89.42(14) . .
O2 Co1 O4 89.42(14) 16 .
O2 Co1 O4 90.58(14) 4_655 .
O2 Co1 O4 90.58(14) 13_655 .
O2 Co1 O2 180.0 4_655 16
O2 Co1 O2 92.36(19) 13_655 16
O2 Co1 O2 87.64(19) 13_655 4_655
O2 Co1 O2 87.64(19) 16 .
O2 Co1 O2 92.36(19) 4_655 .
O2 Co1 O2 180.00(19) 13_655 .
C5 O1 Gd1 123.2(3) . .
C4B N1 Gd1 121.0(3) . .
C4B N1 Gd1 121.0(3) 10_665 .
C4B N1 C4B 118.0(5) 10_665 .
C5 O2 Co1 132.9(3) . .
C4B C3 C6 115.8(6) . 10_665
C6 C3 C4B 120.1(6) . .
C6 C3 C6 21.7(9) . 10_665
N1 C4B C3 123.1(5) . .
N1 C4B C5 114.5(4) . .
C3 C4B C5 122.3(4) . .
O1 C5 C4B 116.3(4) . .
O2 C5 O1 126.6(5) . .
O2 C5 C4B 117.1(5) . .
C3 C6 C3 115.6(7) . 10_665
C3 C6 O7 123.3(12) . 10_665
C3 C6 O7 98.5(6) 10_665 10_665
C3 C6 O7 118.6(10) . .
C6 C6 C3 97(3) 10_665 .
C6 C6 C3 61(2) 10_665 10_665
C6 C6 O7 98.2(5) 10_665 .
C6 C6 O7 60.6(4) 10_665 10_665
O7 C6 C3 123.9(9) . 10_665
O7 C6 O7 37.8(5) . 10_665
O5' Co2 O5' 57.65(13) 4_775 5_675
O5' Co2 O5' 66.8(4) 13_775 5_675
O5' Co2 O5' 57.64(13) 6_565 5_675
O5' Co2 O5' 66.8(4) 15_565 5_675
O5' Co2 O5' 180.0(10) 2_655 14_675
O5' Co2 O5' 149.2(9) 17_655 14_675
O5' Co2 O5' 113.2(4) 18_765 14_675
O5' Co2 O5' 122.36(14) 3_765 14_675
O5' Co2 O5' 113.2(4) 3_765 5_675
O5' Co2 O5' 30.8(9) 4_775 13_775
O5' Co2 O5' 122.36(13) 6_565 13_775
O5' Co2 O5' 113.2(4) 15_565 13_775
O5' Co2 O5' 113.2(4) . 5_675
O5' Co2 O5' 149.2(9) 2_655 5_675
O5' Co2 O5' 180.0(10) 17_655 5_675
O5' Co2 O5' 122.36(14) 18_765 5_675
O5' Co2 O5' 122.35(14) . 14_675
O5' Co2 O5' 66.8(4) 6_565 16
O5' Co2 O5' 57.64(13) 15_565 16
O5' Co2 O5' 30.8(9) . 16
O5' Co2 O5' 66.8(4) 2_655 16
O5' Co2 O5' 113.2(4) 14_675 16
O5' Co2 O5' 122.35(14) 5_675 16
O5' Co2 O5' 149.2(9) 13_775 16
O5' Co2 O5' 179.998(2) 4_775 16
O5' Co2 O5' 57.65(13) 13_775 14_675
O5' Co2 O5' 66.8(4) 4_775 14_675
O5' Co2 O5' 66.8(4) 6_565 14_675
O5' Co2 O5' 57.64(13) 15_565 14_675
O5' Co2 O5' 57.65(14) 17_655 16
O5' Co2 O5' 113.2(4) 18_765 16
O5' Co2 O5' 122.36(13) 3_765 16
O5' Co2 O5' 30.8(9) 5_675 14_675
O5' Co2 O5' 149.2(9) 18_765 15_565
O5' Co2 O5' 179.999(3) 3_765 15_565
O5' Co2 O5' 57.65(14) 2_655 .
O5' Co2 O5' 66.8(4) 17_655 .
O5' Co2 O5' 149.2(9) 3_765 6_565
O5' Co2 O5' 66.8(4) . 15_565
O5' Co2 O5' 122.36(14) 2_655 15_565
O5' Co2 O5' 113.2(4) 17_655 15_565
O5' Co2 O5' 57.64(13) 3_765 2_655
O5' Co2 O5' 57.64(13) 18_765 17_655
O5' Co2 O5' 66.8(4) 3_765 17_655
O5' Co2 O5' 30.8(9) 3_765 18_765
O5' Co2 O5' 122.36(13) 18_765 .
O5' Co2 O5' 113.2(4) 3_765 .
O5' Co2 O5' 30.8(9) 17_655 2_655
O5' Co2 O5' 66.8(4) 18_765 2_655
O5' Co2 O5' 179.999(3) 18_765 6_565
O5' Co2 O5' 66.8(4) 3_765 13_775
O5' Co2 O5' 113.2(4) 6_565 4_775
O5' Co2 O5' 122.36(13) 15_565 4_775
O5' Co2 O5' 149.2(9) . 4_775
O5' Co2 O5' 179.997(2) . 13_775
O5' Co2 O5' 122.35(14) 2_655 13_775
O5' Co2 O5' 113.2(4) 17_655 13_775
O5' Co2 O5' 57.64(13) 18_765 13_775
O5' Co2 O5' 30.8(9) 15_565 6_565
O5' Co2 O5' 57.64(13) . 6_565
O5' Co2 O5' 113.2(4) 2_655 6_565
O5' Co2 O5' 122.36(14) 17_655 6_565
O5' Co2 O5' 113.2(4) 2_655 4_775
O5' Co2 O5' 122.35(14) 17_655 4_775
O5' Co2 O5' 57.64(13) 3_765 4_775
O5' Co2 O5' 66.8(4) 18_765 4_775
O5 O5 Co2 69.67(16) 6_565 .
O5 O5 Co2 69.67(16) 2_655 .
O5 O5 O5 119.999(13) 6_565 2_655
O5 O5 O5' 135.3(8) 2_655 .
O5 O5 O5' 52.6(11) 6_565 .
O5' O5 Co2 67.2(9) . .
O5' O5 Co2 69.7(10) 2_655 .
O5' O5 O5 132.4(10) 2_655 6_565
O5' O5 O5 65.5(14) 2_655 2_655
O5' O5 O5' 88.9(11) 2_655 .
O5 O5' Co2 73.4(11) 6_565 .
O5 O5' Co2 70.3(10) . .
O5 O5' O5 61.9(12) 6_565 .
O5' O5' Co2 74.6(4) 16 .
O5' O5' O5 137.2(10) 16 6_565
O5' O5' O5 129.8(8) 16 .
C6 O7 C6 21.2(7) . 10_665
O7 O7 C6 60.5(4) 10_665 10_665
O7 O7 C6 81.6(5) 10_665 .

loop_
_geom_bond_atom_site_label_1
_geom_bond_atom_site_label_2
_geom_bond_distance
_geom_bond_site_symmetry_2
Gd1 O1 2.456(3) 3_655
Gd1 O1 2.456(3) 12
Gd1 O1 2.456(3) 5_665
Gd1 O1 2.456(3) 11_655
Gd1 O1 2.456(3) .
Gd1 O1 2.456(3) 10_665
Gd1 N1 2.490(5) 5_665
Gd1 N1 2.490(5) 3_655
Gd1 N1 2.490(5) .
Co1 O4 2.160(5) 13_655
Co1 O4 2.160(5) .
Co1 O2 2.062(3) .
Co1 O2 2.062(3) 13_655
Co1 O2 2.062(3) 4_655
Co1 O2 2.062(3) 16
O1 C5 1.274(6) .
N1 C4B 1.331(5) .
N1 C4B 1.331(5) 10_665
O2 C5 1.240(5) .
C3 C4B 1.362(7) .
C3 C6 1.493(13) 10_665
C3 C6 1.317(11) .
C4B C5 1.506(6) .
C6 C3 1.493(13) 10_665
C6 C6 0.557(19) 10_665
C6 O7 1.524(10) 10_665
C6 O7 1.341(10) .
Co2 O5' 2.059(17) 13_775
Co2 O5' 2.059(17) 4_775
Co2 O5' 2.059(17) 6_565
Co2 O5' 2.059(17) 16
Co2 O5' 2.059(17) 14_675
Co2 O5' 2.059(17) 5_675
Co2 O5' 2.059(17) 17_655
Co2 O5' 2.059(17) 18_765
Co2 O5' 2.059(17) 3_765
Co2 O5' 2.059(17) 15_565
Co2 O5' 2.059(17) .
Co2 O5' 2.059(17) 2_655
O6 O6' 0.903(19) .
O5 O5 1.462(15) 2_655
O5 O5 1.462(15) 6_565
O5 O5' 1.51(2) .
O5 O5' 1.32(2) 2_655
O5' O5 1.32(2) 6_565
O5' O5' 1.09(3) 16
O7 C6 1.524(10) 10_665
O7 O7 0.945(12) 10_665
